data_7709909
loop_
_publ_author_name
'Charette, Bronte J.'
'Griffin, Paul J.'
'Zimmerman, Claire M.'
'Olshansky, Lisa'

_publ_section_title
;
 Conformationally dynamic copper coordination complexes
;
_journal_name_full 'Dalton Transactions'
_journal_paper_doi 10.1039/D2DT00312K
_journal_year 2022
_chemical_formula_moiety 'C19 H19 Cl Cu N3 O, 2(C H2 Cl2), F6 P'
_chemical_formula_sum 'C21 H23 Cl5 Cu F6 N3 O P'
_chemical_formula_weight 719.18
_chemical_name_systematic '[CuClDPA]PF6'
_space_group_crystal_system triclinic
_space_group_IT_number 2
_space_group_name_Hall '-P 1'
_space_group_name_H-M_alt 'P -1'
_atom_sites_solution_hydrogens geom
_atom_sites_solution_primary dual
_audit_creation_date 2021-06-22
_audit_creation_method
;
Olex2 1.3
(compiled 2020.11.12 svn.r5f609507 for OlexSys, GUI svn.r6272)
;
_audit_update_record
;
2022-01-28 deposited with the CCDC.	2022-03-21 downloaded from the CCDC.
;
_cell_angle_alpha 72.920(2)
_cell_angle_beta 69.922(2)
_cell_angle_gamma 78.631(2)
_cell_formula_units_Z 2
_cell_length_a 10.4034(6)
_cell_length_b 11.1847(7)
_cell_length_c 13.3875(7)
_cell_measurement_reflns_used 9137
_cell_measurement_temperature 100.0
_cell_measurement_theta_max 26.48
_cell_measurement_theta_min 2.25
_cell_volume 1390.49(14)
_computing_cell_refinement 'SAINT V8.40B (?, 2016)'
_computing_data_reduction 'SAINT V8.40B (?, 2016)'
_computing_molecular_graphics 'Olex2 1.3 (Dolomanov et al., 2009)'
_computing_publication_material 'Olex2 1.3 (Dolomanov et al., 2009)'
_computing_structure_refinement 'XL  (Sheldrick, 2008)'
_computing_structure_solution 'SHELXT 2014/4 (Sheldrick, 2014)'
_diffrn_ambient_temperature 100.0
_diffrn_measured_fraction_theta_full 1.000
_diffrn_measured_fraction_theta_max 0.994
_diffrn_measurement_device_type 'Bruker APEX-II CCD'
_diffrn_measurement_method '\f and \w scans'
_diffrn_radiation_type MoK\a
_diffrn_radiation_wavelength 0.71073
_diffrn_reflns_av_R_equivalents 0.0399
_diffrn_reflns_av_unetI/netI 0.0217
_diffrn_reflns_Laue_measured_fraction_full 1.000
_diffrn_reflns_Laue_measured_fraction_max 0.994
_diffrn_reflns_limit_h_max 13
_diffrn_reflns_limit_h_min -13
_diffrn_reflns_limit_k_max 14
_diffrn_reflns_limit_k_min -14
_diffrn_reflns_limit_l_max 16
_diffrn_reflns_limit_l_min -16
_diffrn_reflns_number 50209
_diffrn_reflns_point_group_measured_fraction_full 1.000
_diffrn_reflns_point_group_measured_fraction_max 0.994
_diffrn_reflns_theta_full 25.242
_diffrn_reflns_theta_max 26.491
_diffrn_reflns_theta_min 1.916
_diffrn_source_current 1.0
_diffrn_source_power 0.05
_diffrn_source_voltage 50.0
_diffrn_standards_number 0
_exptl_absorpt_coefficient_mu 1.386
_exptl_absorpt_correction_T_max 0.7454
_exptl_absorpt_correction_T_min 0.6451
_exptl_absorpt_correction_type multi-scan
_exptl_absorpt_process_details
;
SADABS-2016/2 (Bruker,2016/2) was used for absorption correction.
wR2(int) was 0.1128 before and 0.0589 after correction.
The Ratio of minimum to maximum transmission is 0.8654.
The \l/2 correction factor is Not present.
;
_exptl_crystal_colour blue
_exptl_crystal_colour_primary blue
_exptl_crystal_density_diffrn 1.718
_exptl_crystal_description Prism
_exptl_crystal_F_000 722
_exptl_crystal_recrystallization_method 'obtained via vapor diffusion of pentane into DCM.'
_exptl_crystal_size_max 0.41
_exptl_crystal_size_mid 0.336
_exptl_crystal_size_min 0.164
_refine_diff_density_max 1.082
_refine_diff_density_min -0.788
_refine_diff_density_rms 0.112
_refine_ls_extinction_method none
_refine_ls_goodness_of_fit_ref 1.055
_refine_ls_hydrogen_treatment constr
_refine_ls_matrix_type full
_refine_ls_number_parameters 344
_refine_ls_number_reflns 5716
_refine_ls_number_restraints 0
_refine_ls_restrained_S_all 1.055
_refine_ls_R_factor_all 0.0547
_refine_ls_R_factor_gt 0.0472
_refine_ls_shift/su_max 0.001
_refine_ls_shift/su_mean 0.000
_refine_ls_structure_factor_coef Fsqd
_refine_ls_weighting_details 'w=1/[\s^2^(Fo^2^)+(0.0684P)^2^+3.8636P] where P=(Fo^2^+2Fc^2^)/3'
_refine_ls_weighting_scheme calc
_refine_ls_wR_factor_gt 0.1249
_refine_ls_wR_factor_ref 0.1336
_reflns_Friedel_coverage 0.000
_reflns_number_gt 5057
_reflns_number_total 5716
_reflns_threshold_expression 'I > 2\s(I)'
_cod_data_source_file d2dt00312k2.cif
_cod_data_source_block '[cucldpa]pf6'
_cod_database_code 7709909
_shelx_shelxl_version_number 2014/7
_shelx_space_group_comment
;
The symmetry employed for this shelxl refinement is uniquely defined
by the following loop, which should always be used as a source of
symmetry information in preference to the above space-group names.
They are only intended as comments.
;
_shelx_estimated_absorpt_t_max 0.805
_shelx_estimated_absorpt_t_min 0.600
_olex2_refinement_description
;
1. Fixed Uiso
 At 1.2 times of:
  All C(H) groups, All C(H,H) groups
 At 1.5 times of:
  All C(H,H,H) groups
2.a Secondary CH2 refined with riding coordinates:
 C6(H6A,H6B), C7(H7A,H7B), C20(H20A,H20B), C21(H21A,H21B)
2.b Aromatic/amide H refined with riding coordinates:
 C1(H1), C2(H2), C3(H3), C4(H4), C9(H9), C10(H10), C11(H11), C12(H12),
 C14(H14), C15(H15), C16(H16), C17(H17)
2.c Idealised Me refined as rotating group:
 C19(H19A,H19B,H19C)
;
_olex2_exptl_crystal_mounting_method mounted
_olex2_submission_special_instructions 'No special instructions were received'

loop_
_space_group_symop_operation_xyz
'x, y, z'
'-x, -y, -z'

loop_
_atom_site_label
_atom_site_type_symbol
_atom_site_fract_x
_atom_site_fract_y
_atom_site_fract_z
_atom_site_U_iso_or_equiv
_atom_site_adp_type
_atom_site_occupancy
_atom_site_site_symmetry_order
_atom_site_calc_flag
_atom_site_refinement_flags_posn
_atom_site_refinement_flags_adp
_atom_site_refinement_flags_occupancy
_atom_site_disorder_assembly
_atom_site_disorder_group
Cu1 Cu 0.44361(4) 0.52468(3) 0.38128(3) 0.01815(12) Uani 1 1 d . . . . .
Cl1 Cl 0.43271(8) 0.34621(7) 0.51610(6) 0.02192(18) Uani 1 1 d . . . . .
O1 O 0.3625(3) 0.4628(2) 0.2673(2) 0.0257(5) Uani 1 1 d . . . . .
N1 N 0.6330(3) 0.4837(3) 0.2897(2) 0.0202(5) Uani 1 1 d . . . . .
N2 N 0.4524(3) 0.6856(2) 0.2557(2) 0.0179(5) Uani 1 1 d . . . . .
N3 N 0.2595(3) 0.6075(3) 0.4473(2) 0.0204(5) Uani 1 1 d . . . . .
C1 C 0.7058(4) 0.3684(3) 0.2968(3) 0.0240(7) Uani 1 1 d . . . . .
H1 H 0.6649 0.2987 0.3511 0.029 Uiso 1 1 calc R U . . .
C2 C 0.8364(4) 0.3491(3) 0.2284(3) 0.0278(7) Uani 1 1 d . . . . .
H2 H 0.8854 0.2674 0.2351 0.033 Uiso 1 1 calc R U . . .
C3 C 0.8956(4) 0.4508(4) 0.1493(3) 0.0297(8) Uani 1 1 d . . . . .
H3 H 0.9869 0.4399 0.1023 0.036 Uiso 1 1 calc R U . . .
C4 C 0.8207(4) 0.5690(3) 0.1388(3) 0.0259(7) Uani 1 1 d . . . . .
H4 H 0.8588 0.6393 0.0835 0.031 Uiso 1 1 calc R U . . .
C5 C 0.6890(3) 0.5820(3) 0.2111(3) 0.0211(6) Uani 1 1 d . . . . .
C6 C 0.6018(3) 0.7069(3) 0.2111(3) 0.0214(6) Uani 1 1 d . . . . .
H6A H 0.6240 0.7501 0.2570 0.026 Uiso 1 1 calc R U . . .
H6B H 0.6216 0.7609 0.1355 0.026 Uiso 1 1 calc R U . . .
C7 C 0.3641(3) 0.7853(3) 0.3102(3) 0.0219(6) Uani 1 1 d . . . . .
H7A H 0.3336 0.8556 0.2554 0.026 Uiso 1 1 calc R U . . .
H7B H 0.4177 0.8187 0.3426 0.026 Uiso 1 1 calc R U . . .
C8 C 0.2402(3) 0.7307(3) 0.3991(3) 0.0211(6) Uani 1 1 d . . . . .
C9 C 0.1166(4) 0.8029(3) 0.4339(3) 0.0259(7) Uani 1 1 d . . . . .
H9 H 0.1047 0.8897 0.3989 0.031 Uiso 1 1 calc R U . . .
C10 C 0.0112(4) 0.7472(4) 0.5200(3) 0.0298(8) Uani 1 1 d . . . . .
H10 H -0.0737 0.7956 0.5457 0.036 Uiso 1 1 calc R U . . .
C11 C 0.0300(4) 0.6195(4) 0.5690(3) 0.0296(8) Uani 1 1 d . . . . .
H11 H -0.0416 0.5791 0.6279 0.036 Uiso 1 1 calc R U . . .
C12 C 0.1557(4) 0.5530(3) 0.5298(3) 0.0253(7) Uani 1 1 d . . . . .
H12 H 0.1690 0.4656 0.5625 0.030 Uiso 1 1 calc R U . . .
C13 C 0.4045(3) 0.6713(3) 0.1692(3) 0.0209(6) Uani 1 1 d . . . . .
C14 C 0.4022(3) 0.7718(3) 0.0793(3) 0.0241(7) Uani 1 1 d . . . . .
H14 H 0.4287 0.8499 0.0758 0.029 Uiso 1 1 calc R U . . .
C15 C 0.3618(4) 0.7598(4) -0.0052(3) 0.0292(8) Uani 1 1 d . . . . .
H15 H 0.3608 0.8290 -0.0665 0.035 Uiso 1 1 calc R U . . .
C16 C 0.3230(4) 0.6464(4) 0.0003(3) 0.0315(8) Uani 1 1 d . . . . .
H16 H 0.2953 0.6381 -0.0578 0.038 Uiso 1 1 calc R U . . .
C17 C 0.3237(4) 0.5449(4) 0.0888(3) 0.0290(7) Uani 1 1 d . . . . .
H17 H 0.2975 0.4671 0.0914 0.035 Uiso 1 1 calc R U . . .
C18 C 0.3632(3) 0.5575(3) 0.1742(3) 0.0225(7) Uani 1 1 d . . . . .
C19 C 0.3555(4) 0.3368(3) 0.2646(3) 0.0287(7) Uani 1 1 d . . . . .
H19A H 0.4279 0.3157 0.2008 0.043 Uiso 1 1 calc R U . . .
H19B H 0.2653 0.3308 0.2596 0.043 Uiso 1 1 calc R U . . .
H19C H 0.3684 0.2778 0.3318 0.043 Uiso 1 1 calc R U . . .
Cl2 Cl 1.00562(13) -0.27888(12) 0.24179(10) 0.0510(3) Uani 1 1 d . . . . .
Cl3 Cl 0.86184(12) -0.05649(14) 0.13309(10) 0.0541(3) Uani 1 1 d . . . . .
C20 C 1.0153(4) -0.1581(5) 0.1210(4) 0.0429(10) Uani 1 1 d . . . . .
H20A H 1.0926 -0.1094 0.1058 0.051 Uiso 1 1 calc R U . . .
H20B H 1.0338 -0.1957 0.0585 0.051 Uiso 1 1 calc R U . . .
Cl4 Cl 0.42479(12) 0.96666(11) 0.66741(10) 0.0476(3) Uani 1 1 d . . . . .
Cl5 Cl 0.22655(14) 0.95988(11) 0.55882(12) 0.0537(3) Uani 1 1 d . . . . .
C21 C 0.3107(5) 1.0557(4) 0.5932(4) 0.0431(10) Uani 1 1 d . . . . .
H21A H 0.2413 1.1090 0.6380 0.052 Uiso 1 1 calc R U . . .
H21B H 0.3632 1.1119 0.5253 0.052 Uiso 1 1 calc R U . . .
P1 P 1.21121(9) 0.13691(8) 0.13843(7) 0.0230(2) Uani 1 1 d . . . . .
F1 F 1.0863(2) 0.1797(2) 0.08621(18) 0.0303(5) Uani 1 1 d . . . . .
F2 F 1.1521(2) 0.0049(2) 0.20302(19) 0.0384(5) Uani 1 1 d . . . . .
F3 F 1.1227(2) 0.1963(3) 0.23913(19) 0.0390(6) Uani 1 1 d . . . . .
F4 F 1.3360(2) 0.0953(2) 0.1900(2) 0.0349(5) Uani 1 1 d . . . . .
F5 F 1.2716(2) 0.2686(2) 0.07150(18) 0.0331(5) Uani 1 1 d . . . . .
F6 F 1.3014(2) 0.0780(2) 0.03654(19) 0.0364(5) Uani 1 1 d . . . . .

loop_
_atom_site_aniso_label
_atom_site_aniso_U_11
_atom_site_aniso_U_22
_atom_site_aniso_U_33
_atom_site_aniso_U_23
_atom_site_aniso_U_13
_atom_site_aniso_U_12
Cu1 0.0206(2) 0.0160(2) 0.0154(2) -0.00073(14) -0.00687(15) 0.00142(14)
Cl1 0.0270(4) 0.0177(4) 0.0182(4) 0.0007(3) -0.0087(3) -0.0006(3)
O1 0.0398(14) 0.0174(11) 0.0225(12) -0.0005(9) -0.0163(11) -0.0028(10)
N1 0.0212(13) 0.0217(13) 0.0174(13) -0.0034(11) -0.0086(11) 0.0015(10)
N2 0.0209(13) 0.0175(12) 0.0150(13) -0.0035(10) -0.0067(10) -0.0004(10)
N3 0.0242(14) 0.0204(13) 0.0182(13) -0.0048(11) -0.0103(11) 0.0010(10)
C1 0.0292(17) 0.0197(15) 0.0226(17) -0.0019(13) -0.0129(14) 0.0030(13)
C2 0.0284(17) 0.0297(18) 0.0231(17) -0.0063(14) -0.0111(14) 0.0074(14)
C3 0.0252(17) 0.039(2) 0.0209(17) -0.0059(15) -0.0079(14) 0.0037(15)
C4 0.0236(16) 0.0324(18) 0.0198(17) -0.0022(14) -0.0080(13) -0.0025(14)
C5 0.0242(16) 0.0229(16) 0.0164(15) -0.0012(12) -0.0097(13) -0.0025(13)
C6 0.0228(16) 0.0205(15) 0.0192(16) -0.0012(12) -0.0076(13) -0.0019(12)
C7 0.0291(17) 0.0170(14) 0.0195(16) -0.0033(12) -0.0101(13) 0.0008(12)
C8 0.0277(16) 0.0220(15) 0.0157(15) -0.0043(12) -0.0118(13) 0.0016(13)
C9 0.0304(18) 0.0271(17) 0.0211(17) -0.0070(14) -0.0119(14) 0.0039(14)
C10 0.0270(18) 0.0350(19) 0.0249(18) -0.0099(15) -0.0093(14) 0.0082(15)
C11 0.0235(17) 0.0349(19) 0.0257(18) -0.0046(15) -0.0052(14) -0.0008(14)
C12 0.0264(17) 0.0244(16) 0.0233(17) -0.0023(13) -0.0086(14) -0.0027(13)
C13 0.0209(15) 0.0238(16) 0.0174(15) -0.0052(13) -0.0084(12) 0.0032(12)
C14 0.0250(16) 0.0224(16) 0.0221(17) -0.0027(13) -0.0087(13) 0.0020(13)
C15 0.0291(18) 0.0344(19) 0.0206(17) -0.0026(14) -0.0109(14) 0.0041(14)
C16 0.0341(19) 0.041(2) 0.0235(18) -0.0095(16) -0.0158(15) 0.0024(16)
C17 0.0354(19) 0.0290(18) 0.0251(18) -0.0103(15) -0.0116(15) 0.0006(15)
C18 0.0235(16) 0.0207(15) 0.0197(16) -0.0041(13) -0.0057(13) 0.0031(12)
C19 0.0369(19) 0.0213(16) 0.0275(19) -0.0077(14) -0.0074(15) -0.0036(14)
Cl2 0.0533(7) 0.0588(7) 0.0432(6) -0.0124(5) -0.0159(5) -0.0090(5)
Cl3 0.0366(6) 0.0776(9) 0.0438(6) -0.0128(6) -0.0112(5) -0.0016(5)
C20 0.033(2) 0.064(3) 0.036(2) -0.017(2) -0.0093(17) -0.011(2)
Cl4 0.0444(6) 0.0516(6) 0.0463(6) -0.0122(5) -0.0170(5) 0.0023(5)
Cl5 0.0641(7) 0.0339(5) 0.0723(8) -0.0069(5) -0.0387(7) -0.0028(5)
C21 0.056(3) 0.031(2) 0.042(2) -0.0076(18) -0.019(2) 0.0001(18)
P1 0.0261(4) 0.0200(4) 0.0212(4) -0.0007(3) -0.0109(3) 0.0013(3)
F1 0.0333(11) 0.0312(11) 0.0301(11) -0.0064(9) -0.0200(9) 0.0055(9)
F2 0.0446(13) 0.0343(12) 0.0352(13) 0.0117(10) -0.0215(11) -0.0156(10)
F3 0.0304(11) 0.0612(16) 0.0296(12) -0.0212(11) -0.0096(9) 0.0017(11)
F4 0.0354(12) 0.0293(11) 0.0429(13) -0.0005(10) -0.0242(10) -0.0002(9)
F5 0.0453(13) 0.0246(10) 0.0297(12) 0.0001(9) -0.0160(10) -0.0064(9)
F6 0.0394(12) 0.0320(12) 0.0364(13) -0.0144(10) -0.0087(10) 0.0035(9)

loop_
_atom_type_symbol
_atom_type_description
_atom_type_scat_dispersion_real
_atom_type_scat_dispersion_imag
_atom_type_scat_source
C C 0.0033 0.0016 'International Tables Vol C Tables 4.2.6.8 and 6.1.1.4'
H H 0.0000 0.0000 'International Tables Vol C Tables 4.2.6.8 and 6.1.1.4'
Cl Cl 0.1484 0.1585 'International Tables Vol C Tables 4.2.6.8 and 6.1.1.4'
Cu Cu 0.3201 1.2651 'International Tables Vol C Tables 4.2.6.8 and 6.1.1.4'
F F 0.0171 0.0103 'International Tables Vol C Tables 4.2.6.8 and 6.1.1.4'
N N 0.0061 0.0033 'International Tables Vol C Tables 4.2.6.8 and 6.1.1.4'
O O 0.0106 0.0060 'International Tables Vol C Tables 4.2.6.8 and 6.1.1.4'
P P 0.1023 0.0942 'International Tables Vol C Tables 4.2.6.8 and 6.1.1.4'

loop_
_exptl_crystal_face_index_h
_exptl_crystal_face_index_k
_exptl_crystal_face_index_l
_exptl_crystal_face_perp_dist
-2.00 1.00 0.00 0.1860
1.00 -1.00 1.00 0.0820
-1.00 1.00 -1.00 0.2090
0.00 0.00 1.00 0.1580
0.00 0.00 -1.00 0.1650
1.00 1.00 -1.00 0.1410
1.00 1.00 1.00 0.0750
-1.00 -1.00 -1.00 0.0820
-1.00 4.00 1.00 0.1810
1.00 -4.00 1.00 0.0710
0.00 -3.00 2.00 0.0880
0.00 1.00 0.00 0.1740
0.00 -3.00 -1.00 0.0780
-4.00 -1.00 3.00 0.1800

loop_
_geom_angle_atom_site_label_1
_geom_angle_atom_site_label_2
_geom_angle_atom_site_label_3
_geom_angle
_geom_angle_site_symmetry_1
_geom_angle_site_symmetry_3
_geom_angle_publ_flag
Cl1 Cu1 O1 99.63(6) . . ?
N1 Cu1 Cl1 96.99(8) . . ?
N1 Cu1 O1 88.59(10) . . ?
N1 Cu1 N2 82.82(11) . . ?
N1 Cu1 N3 165.72(11) . . ?
N2 Cu1 Cl1 178.61(8) . . ?
N2 Cu1 O1 78.99(9) . . ?
N3 Cu1 Cl1 97.08(8) . . ?
N3 Cu1 O1 91.45(10) . . ?
N3 Cu1 N2 83.17(11) . . ?
C18 O1 Cu1 110.83(19) . . ?
C18 O1 C19 118.0(3) . . ?
C19 O1 Cu1 127.9(2) . . ?
C1 N1 Cu1 126.5(2) . . ?
C5 N1 Cu1 114.4(2) . . ?
C5 N1 C1 119.1(3) . . ?
C6 N2 Cu1 104.60(18) . . ?
C7 N2 Cu1 104.65(19) . . ?
C7 N2 C6 112.7(2) . . ?
C13 N2 Cu1 112.3(2) . . ?
C13 N2 C6 110.3(2) . . ?
C13 N2 C7 111.9(2) . . ?
C8 N3 Cu1 113.8(2) . . ?
C12 N3 Cu1 127.0(2) . . ?
C12 N3 C8 119.1(3) . . ?
N1 C1 H1 118.9 . . ?
N1 C1 C2 122.2(3) . . ?
C2 C1 H1 118.9 . . ?
C1 C2 H2 120.6 . . ?
C1 C2 C3 118.7(3) . . ?
C3 C2 H2 120.6 . . ?
C2 C3 H3 120.1 . . ?
C2 C3 C4 119.7(3) . . ?
C4 C3 H3 120.1 . . ?
C3 C4 H4 120.8 . . ?
C5 C4 C3 118.5(3) . . ?
C5 C4 H4 120.8 . . ?
N1 C5 C4 121.7(3) . . ?
N1 C5 C6 115.3(3) . . ?
C4 C5 C6 122.9(3) . . ?
N2 C6 C5 109.4(3) . . ?
N2 C6 H6A 109.8 . . ?
N2 C6 H6B 109.8 . . ?
C5 C6 H6A 109.8 . . ?
C5 C6 H6B 109.8 . . ?
H6A C6 H6B 108.3 . . ?
N2 C7 H7A 109.7 . . ?
N2 C7 H7B 109.7 . . ?
N2 C7 C8 109.6(3) . . ?
H7A C7 H7B 108.2 . . ?
C8 C7 H7A 109.7 . . ?
C8 C7 H7B 109.7 . . ?
N3 C8 C7 115.5(3) . . ?
N3 C8 C9 121.5(3) . . ?
C9 C8 C7 122.8(3) . . ?
C8 C9 H9 120.4 . . ?
C10 C9 C8 119.2(3) . . ?
C10 C9 H9 120.4 . . ?
C9 C10 H10 120.3 . . ?
C9 C10 C11 119.4(3) . . ?
C11 C10 H10 120.3 . . ?
C10 C11 H11 120.8 . . ?
C12 C11 C10 118.4(3) . . ?
C12 C11 H11 120.8 . . ?
N3 C12 C11 122.4(3) . . ?
N3 C12 H12 118.8 . . ?
C11 C12 H12 118.8 . . ?
C14 C13 N2 119.6(3) . . ?
C14 C13 C18 119.0(3) . . ?
C18 C13 N2 121.4(3) . . ?
C13 C14 H14 119.6 . . ?
C15 C14 C13 120.8(3) . . ?
C15 C14 H14 119.6 . . ?
C14 C15 H15 120.3 . . ?
C16 C15 C14 119.5(3) . . ?
C16 C15 H15 120.3 . . ?
C15 C16 H16 119.5 . . ?
C15 C16 C17 121.0(3) . . ?
C17 C16 H16 119.5 . . ?
C16 C17 H17 120.3 . . ?
C16 C17 C18 119.4(3) . . ?
C18 C17 H17 120.3 . . ?
O1 C18 C13 116.3(3) . . ?
O1 C18 C17 123.4(3) . . ?
C17 C18 C13 120.2(3) . . ?
O1 C19 H19A 109.5 . . ?
O1 C19 H19B 109.5 . . ?
O1 C19 H19C 109.5 . . ?
H19A C19 H19B 109.5 . . ?
H19A C19 H19C 109.5 . . ?
H19B C19 H19C 109.5 . . ?
Cl2 C20 H20A 109.4 . . ?
Cl2 C20 H20B 109.4 . . ?
Cl3 C20 Cl2 111.4(2) . . ?
Cl3 C20 H20A 109.4 . . ?
Cl3 C20 H20B 109.4 . . ?
H20A C20 H20B 108.0 . . ?
Cl4 C21 H21A 109.2 . . ?
Cl4 C21 H21B 109.2 . . ?
Cl5 C21 Cl4 112.2(2) . . ?
Cl5 C21 H21A 109.2 . . ?
Cl5 C21 H21B 109.2 . . ?
H21A C21 H21B 107.9 . . ?
F2 P1 F1 90.13(12) . . ?
F2 P1 F4 90.29(12) . . ?
F2 P1 F5 178.93(14) . . ?
F2 P1 F6 89.69(14) . . ?
F3 P1 F1 90.29(12) . . ?
F3 P1 F2 90.82(14) . . ?
F3 P1 F4 89.69(13) . . ?
F3 P1 F5 90.22(13) . . ?
F3 P1 F6 179.45(14) . . ?
F4 P1 F1 179.58(14) . . ?
F4 P1 F5 89.97(12) . . ?
F4 P1 F6 90.10(13) . . ?
F5 P1 F1 89.60(12) . . ?
F5 P1 F6 89.27(12) . . ?
F6 P1 F1 89.92(12) . . ?

loop_
_geom_bond_atom_site_label_1
_geom_bond_atom_site_label_2
_geom_bond_distance
_geom_bond_site_symmetry_2
_geom_bond_publ_flag
Cu1 Cl1 2.2555(8) . ?
Cu1 O1 2.292(2) . ?
Cu1 N1 1.978(3) . ?
Cu1 N2 2.063(3) . ?
Cu1 N3 1.981(3) . ?
O1 C18 1.378(4) . ?
O1 C19 1.437(4) . ?
N1 C1 1.356(4) . ?
N1 C5 1.344(4) . ?
N2 C6 1.502(4) . ?
N2 C7 1.494(4) . ?
N2 C13 1.467(4) . ?
N3 C8 1.347(4) . ?
N3 C12 1.343(4) . ?
C1 H1 0.9500 . ?
C1 C2 1.370(5) . ?
C2 H2 0.9500 . ?
C2 C3 1.384(5) . ?
C3 H3 0.9500 . ?
C3 C4 1.391(5) . ?
C4 H4 0.9500 . ?
C4 C5 1.389(5) . ?
C5 C6 1.508(4) . ?
C6 H6A 0.9900 . ?
C6 H6B 0.9900 . ?
C7 H7A 0.9900 . ?
C7 H7B 0.9900 . ?
C7 C8 1.510(5) . ?
C8 C9 1.387(5) . ?
C9 H9 0.9500 . ?
C9 C10 1.378(5) . ?
C10 H10 0.9500 . ?
C10 C11 1.391(5) . ?
C11 H11 0.9500 . ?
C11 C12 1.383(5) . ?
C12 H12 0.9500 . ?
C13 C14 1.388(5) . ?
C13 C18 1.399(5) . ?
C14 H14 0.9500 . ?
C14 C15 1.384(5) . ?
C15 H15 0.9500 . ?
C15 C16 1.380(6) . ?
C16 H16 0.9500 . ?
C16 C17 1.381(5) . ?
C17 H17 0.9500 . ?
C17 C18 1.390(5) . ?
C19 H19A 0.9800 . ?
C19 H19B 0.9800 . ?
C19 H19C 0.9800 . ?
Cl2 C20 1.763(5) . ?
Cl3 C20 1.755(5) . ?
C20 H20A 0.9900 . ?
C20 H20B 0.9900 . ?
Cl4 C21 1.774(5) . ?
Cl5 C21 1.750(5) . ?
C21 H21A 0.9900 . ?
C21 H21B 0.9900 . ?
P1 F1 1.609(2) . ?
P1 F2 1.597(2) . ?
P1 F3 1.594(2) . ?
P1 F4 1.602(2) . ?
P1 F5 1.603(2) . ?
P1 F6 1.606(2) . ?

loop_
_geom_torsion_atom_site_label_1
_geom_torsion_atom_site_label_2
_geom_torsion_atom_site_label_3
_geom_torsion_atom_site_label_4
_geom_torsion
_geom_torsion_site_symmetry_1
_geom_torsion_site_symmetry_2
_geom_torsion_site_symmetry_3
_geom_torsion_site_symmetry_4
_geom_torsion_publ_flag
Cu1 O1 C18 C13 -3.1(3) . . . . ?
Cu1 O1 C18 C17 177.8(3) . . . . ?
Cu1 N1 C1 C2 179.1(3) . . . . ?
Cu1 N1 C5 C4 -179.2(3) . . . . ?
Cu1 N1 C5 C6 3.8(3) . . . . ?
Cu1 N2 C6 C5 38.3(3) . . . . ?
Cu1 N2 C7 C8 -38.0(3) . . . . ?
Cu1 N2 C13 C14 179.2(2) . . . . ?
Cu1 N2 C13 C18 -2.0(4) . . . . ?
Cu1 N3 C8 C7 -4.5(3) . . . . ?
Cu1 N3 C8 C9 179.2(2) . . . . ?
Cu1 N3 C12 C11 -179.2(3) . . . . ?
N1 C1 C2 C3 -0.1(5) . . . . ?
N1 C5 C6 N2 -29.5(4) . . . . ?
N2 C7 C8 N3 29.8(4) . . . . ?
N2 C7 C8 C9 -153.9(3) . . . . ?
N2 C13 C14 C15 177.9(3) . . . . ?
N2 C13 C18 O1 3.6(4) . . . . ?
N2 C13 C18 C17 -177.3(3) . . . . ?
N3 C8 C9 C10 0.0(5) . . . . ?
C1 N1 C5 C4 -1.7(5) . . . . ?
C1 N1 C5 C6 -178.6(3) . . . . ?
C1 C2 C3 C4 -1.7(5) . . . . ?
C2 C3 C4 C5 1.9(5) . . . . ?
C3 C4 C5 N1 -0.2(5) . . . . ?
C3 C4 C5 C6 176.6(3) . . . . ?
C4 C5 C6 N2 153.5(3) . . . . ?
C5 N1 C1 C2 1.8(5) . . . . ?
C6 N2 C7 C8 -151.0(3) . . . . ?
C6 N2 C13 C14 -64.6(4) . . . . ?
C6 N2 C13 C18 114.2(3) . . . . ?
C7 N2 C6 C5 151.4(3) . . . . ?
C7 N2 C13 C14 61.8(4) . . . . ?
C7 N2 C13 C18 -119.4(3) . . . . ?
C7 C8 C9 C10 -176.1(3) . . . . ?
C8 N3 C12 C11 -1.5(5) . . . . ?
C8 C9 C10 C11 -1.0(5) . . . . ?
C9 C10 C11 C12 0.7(5) . . . . ?
C10 C11 C12 N3 0.5(5) . . . . ?
C12 N3 C8 C7 177.6(3) . . . . ?
C12 N3 C8 C9 1.2(5) . . . . ?
C13 N2 C6 C5 -82.6(3) . . . . ?
C13 N2 C7 C8 84.0(3) . . . . ?
C13 C14 C15 C16 0.2(5) . . . . ?
C14 C13 C18 O1 -177.6(3) . . . . ?
C14 C13 C18 C17 1.5(5) . . . . ?
C14 C15 C16 C17 0.1(6) . . . . ?
C15 C16 C17 C18 0.5(6) . . . . ?
C16 C17 C18 O1 177.7(3) . . . . ?
C16 C17 C18 C13 -1.3(5) . . . . ?
C18 C13 C14 C15 -1.0(5) . . . . ?
C19 O1 C18 C13 -164.4(3) . . . . ?
C19 O1 C18 C17 16.5(5) . . . . ?
